data_4349235
loop_
_publ_author_name
'Hawes, Chris S.'
'Byrne, Kevin'
'Schmitt, Wolfgang'
'Gunnlaugsson, Thorfinnur'

_publ_section_title
;
 Flexible Porous Coordination Polymers from Divergent Photoluminescent
 4-Oxo-1,8-naphthalimide Ligands.
;
_journal_issue 21
_journal_name_full 'Inorganic chemistry'
_journal_page_first 11570
_journal_page_last 11582
_journal_paper_doi 10.1021/acs.inorgchem.6b02137
_journal_volume 55
_journal_year 2016
_chemical_formula_moiety '0.5(C108 H60 Ag2 N12 O12), B F4'
_chemical_formula_sum 'C54 H30 Ag B F4 N6 O6'
_chemical_formula_weight 1053.52
_space_group_crystal_system monoclinic
_space_group_IT_number 15
_space_group_name_Hall '-C 2yc'
_space_group_name_H-M_alt 'C 1 2/c 1'
_atom_sites_solution_hydrogens geom
_audit_creation_date 2016-07-14
_audit_creation_method
;
Olex2 1.2
(compiled 2016.02.19 svn.r3266 for OlexSys, GUI svn.r5155)
;
_cell_angle_alpha 90
_cell_angle_beta 90.755(2)
_cell_angle_gamma 90
_cell_formula_units_Z 4
_cell_length_a 4.4466(4)
_cell_length_b 39.390(3)
_cell_length_c 31.168(2)
_cell_measurement_reflns_used 4422
_cell_measurement_temperature 100(2)
_cell_measurement_theta_max 21.54
_cell_measurement_theta_min 2.17
_cell_volume 5458.7(7)
_computing_cell_refinement 'SAINT v8.34A (Bruker, 2013)'
_computing_data_reduction 'SAINT v8.34A (Bruker, 2013)'
_computing_molecular_graphics 'Olex2 (Dolomanov et al., 2009)'
_computing_publication_material 'Olex2 (Dolomanov et al., 2009)'
_computing_structure_refinement 'ShelXL (Sheldrick, 2015)'
_diffrn_ambient_temperature 100.02
_diffrn_detector_area_resol_mean 8
_diffrn_measured_fraction_theta_full 0.999
_diffrn_measured_fraction_theta_max 0.999
_diffrn_measurement_device_type 'Bruker APEX-II CCD'
_diffrn_measurement_method '\w and \f scans'
_diffrn_radiation_monochromator graphite
_diffrn_radiation_type MoK\a
_diffrn_radiation_wavelength 0.71073
_diffrn_reflns_av_R_equivalents 0.0820
_diffrn_reflns_av_unetI/netI 0.0742
_diffrn_reflns_Laue_measured_fraction_full 0.999
_diffrn_reflns_Laue_measured_fraction_max 0.999
_diffrn_reflns_limit_h_max 5
_diffrn_reflns_limit_h_min -5
_diffrn_reflns_limit_k_max 48
_diffrn_reflns_limit_k_min -46
_diffrn_reflns_limit_l_max 35
_diffrn_reflns_limit_l_min -39
_diffrn_reflns_number 29855
_diffrn_reflns_point_group_measured_fraction_full 0.999
_diffrn_reflns_point_group_measured_fraction_max 0.999
_diffrn_reflns_theta_full 26.000
_diffrn_reflns_theta_max 26.500
_diffrn_reflns_theta_min 1.223
_diffrn_source 'sealed tube'
_diffrn_standards_number 0
_exptl_absorpt_coefficient_mu 0.434
_exptl_absorpt_correction_T_max 0.7457
_exptl_absorpt_correction_T_min 0.5984
_exptl_absorpt_correction_type multi-scan
_exptl_absorpt_process_details
;
SADABS-2014/5 (Bruker,2014/5) was used for absorption correction.
wR2(int) was 0.0684 before and 0.0607 after correction.
The Ratio of minimum to maximum transmission is 0.8025.
The \l/2 correction factor is 0.00150.
;
_exptl_crystal_colour colourless
_exptl_crystal_colour_primary colourless
_exptl_crystal_density_diffrn 1.282
_exptl_crystal_description rod
_exptl_crystal_F_000 2128
_exptl_crystal_size_max 0.28
_exptl_crystal_size_mid 0.1
_exptl_crystal_size_min 0.05
_refine_diff_density_max 1.001
_refine_diff_density_min -0.694
_refine_diff_density_rms 0.132
_refine_ls_extinction_method none
_refine_ls_goodness_of_fit_ref 1.078
_refine_ls_hydrogen_treatment constr
_refine_ls_matrix_type full
_refine_ls_number_parameters 393
_refine_ls_number_reflns 5684
_refine_ls_number_restraints 135
_refine_ls_restrained_S_all 1.104
_refine_ls_R_factor_all 0.1148
_refine_ls_R_factor_gt 0.0764
_refine_ls_shift/su_max 0.001
_refine_ls_shift/su_mean 0.000
_refine_ls_structure_factor_coef Fsqd
_refine_ls_weighting_details 'w=1/[\s^2^(Fo^2^)+(0.1342P)^2^+11.7405P] where P=(Fo^2^+2Fc^2^)/3'
_refine_ls_weighting_scheme calc
_refine_ls_wR_factor_gt 0.2132
_refine_ls_wR_factor_ref 0.2352
_reflns_Friedel_coverage 0.000
_reflns_number_gt 3897
_reflns_number_total 5684
_reflns_threshold_expression 'I > 2\s(I)'
_cod_data_source_file ic6b02137_si_002.cif
_cod_data_source_block 1
_cod_original_cell_volume 5458.7(8)
_cod_database_code 4349235
_shelx_space_group_comment
;
The symmetry employed for this shelxl refinement is uniquely defined
by the following loop, which should always be used as a source of
symmetry information in preference to the above space-group names.
They are only intended as comments.
;
_shelx_estimated_absorpt_t_max 0.979
_shelx_estimated_absorpt_t_min 0.888
_olex2_refinement_description
;
1. Fixed Uiso
 At 1.2 times of:
  All C(H) groups, All C(H,H) groups
2. Restrained distances
 F8-F5
 2.5 with sigma of 0.02
 F8-F7
 2.5 with sigma of 0.02
 F6-F8
 2.5 with sigma of 0.02
 F7-F5
 2.5 with sigma of 0.02
 F7-F6
 2.5 with sigma of 0.02
 F6-F5
 2.5 with sigma of 0.02
 F6-B2 = F5-B2 = F7-B2
 1.4 with sigma of 0.02
 B2-F8
 1.4 with sigma of 0.02
 B1-B1_$1
 1.4 with sigma of 0.02
 F2-B1 = F4-B1 = F1-B1
 1.45 with sigma of 0.02
 F2-F1
 2.5 with sigma of 0.02
 F4-F2
 2.5 with sigma of 0.02
 F4-F1
 2.5 with sigma of 0.02
 F3-B1
 1.5 with sigma of 0.02
 F1-F3
 2.5 with sigma of 0.02
 F2-F3
 2.5 with sigma of 0.02
 F3-F4
 2.5 with sigma of 0.02
3. Uiso/Uaniso restraints and constraints
Uanis(F7) \\sim Ueq, Uanis(B2) \\sim Ueq, Uanis(F5) \\sim Ueq, Uanis(F6) \\sim
Ueq, Uanis(F8) \\sim Ueq: with sigma of 0.04 and sigma for terminal atoms of
0.04
Uanis(F2) \\sim Ueq, Uanis(F4) \\sim Ueq, Uanis(F1) \\sim Ueq, Uanis(B1) \\sim
Ueq: with sigma of 0.02 and sigma for terminal atoms of 0.02
4. Rigid body (RIGU) restrains
 F5, F6, F7, F8, B2
 with sigma for 1-2 distances of 0.003 and sigma for 1-3 distances of 0.003
 F1, F2, F3, F4, B1
 with sigma for 1-2 distances of 0.002 and sigma for 1-3 distances of 0.002
5. Others
 Fixed Sof: F1(0.25) F2(0.25) F3(0.25) F4(0.25) B1(0.25) F5(0.25) F6(0.25)
 F7(0.25) F8(0.25) B2(0.25)
6.a Secondary CH2 refined with riding coordinates:
 C8(H8A,H8B)
6.b Aromatic/amide H refined with riding coordinates:
 C3(H3), C4(H4), C6(H6), C7(H7), C11(H11), C12(H12), C15(H15), C16(H16),
 C17(H17), C22(H22), C23(H23), C25(H25), C26(H26)
;
_shelx_shelxl_version_number 2014/7
_olex2_submission_special_instructions 'No special instructions were received'

loop_
_space_group_symop_operation_xyz
'x, y, z'
'-x, y, -z+1/2'
'x+1/2, y+1/2, z'
'-x+1/2, y+1/2, -z+1/2'
'-x, -y, -z'
'x, -y, z-1/2'
'-x+1/2, -y+1/2, -z'
'x+1/2, -y+1/2, z-1/2'

loop_
_atom_site_label
_atom_site_type_symbol
_atom_site_fract_x
_atom_site_fract_y
_atom_site_fract_z
_atom_site_U_iso_or_equiv
_atom_site_adp_type
_atom_site_occupancy
_atom_site_site_symmetry_order
_atom_site_calc_flag
_atom_site_refinement_flags_posn
_atom_site_refinement_flags_adp
_atom_site_refinement_flags_occupancy
_atom_site_disorder_assembly
_atom_site_disorder_group
Ag1 Ag 1.5000 0.66825(2) 0.7500 0.0431(3) Uani 1 2 d S T P . .
F1 F 0.467(4) 0.3415(6) 0.7400(7) 0.128(6) Uani 0.25 1 d D U . A -1
F2 F -0.021(5) 0.3601(6) 0.7104(8) 0.097(5) Uani 0.25 1 d D U . A -1
F3 F 0.069(7) 0.3676(6) 0.7842(9) 0.111(6) Uani 0.25 1 d D U . A -1
F4 F -0.012(7) 0.3110(4) 0.7561(9) 0.108(5) Uani 0.25 1 d D U . A -1
O1 O 0.6597(8) 0.51550(9) 0.54193(11) 0.0322(8) Uani 1 1 d . . . . .
O2 O 0.0497(9) 0.47706(11) 0.64653(13) 0.0459(10) Uani 1 1 d . . . . .
O3 O 0.6484(12) 0.33763(11) 0.58709(17) 0.0628(13) Uani 1 1 d . . . . .
N1 N 1.2114(12) 0.63466(14) 0.70813(19) 0.0551(14) Uani 1 1 d . . . . .
N2 N 0.3497(9) 0.49591(11) 0.59341(13) 0.0305(9) Uani 1 1 d . . . . .
N3 N 0.2374(19) 0.20468(18) 0.7044(3) 0.094(3) Uani 1 1 d . . . . .
C1 C 1.0489(13) 0.61760(16) 0.6895(2) 0.0435(14) Uani 1 1 d . . . . .
C2 C 0.8450(12) 0.59586(15) 0.66672(19) 0.0382(13) Uani 1 1 d . . . . .
C3 C 0.7444(13) 0.56603(15) 0.68587(19) 0.0417(13) Uani 1 1 d . . . . .
H3 H 0.8107 0.5602 0.7140 0.050 Uiso 1 1 calc R . . . .
C4 C 0.5480(12) 0.54500(15) 0.66381(18) 0.0393(13) Uani 1 1 d . . . . .
H4 H 0.4782 0.5248 0.6770 0.047 Uiso 1 1 calc R . . . .
C5 C 0.4515(11) 0.55323(13) 0.62236(17) 0.0316(11) Uani 1 1 d . . . . .
C6 C 0.5503(12) 0.58315(14) 0.60420(18) 0.0383(13) Uani 1 1 d . . . . .
H6 H 0.4820 0.5891 0.5762 0.046 Uiso 1 1 calc R . . . .
C7 C 0.7462(13) 0.60467(15) 0.6258(2) 0.0425(14) Uani 1 1 d . . . . .
H7 H 0.8120 0.6251 0.6128 0.051 Uiso 1 1 calc R . . . .
C8 C 0.2383(11) 0.53053(14) 0.59869(18) 0.0341(12) Uani 1 1 d . . . . .
H8A H 0.0460 0.5298 0.6143 0.041 Uiso 1 1 calc R . . . .
H8B H 0.1967 0.5404 0.5700 0.041 Uiso 1 1 calc R . . . .
C9 C 0.2350(11) 0.47010(14) 0.61926(17) 0.0339(12) Uani 1 1 d . . . . .
C10 C 0.3470(12) 0.43564(14) 0.61230(17) 0.0352(12) Uani 1 1 d . . . . .
C11 C 0.2481(13) 0.40919(16) 0.63706(19) 0.0428(14) Uani 1 1 d . . . . .
H11 H 0.1093 0.4135 0.6593 0.051 Uiso 1 1 calc R . . . .
C12 C 0.3473(14) 0.37593(16) 0.6302(2) 0.0454(15) Uani 1 1 d . . . . .
H12 H 0.2792 0.3580 0.6481 0.054 Uiso 1 1 calc R . . . .
C13 C 0.5411(14) 0.36938(15) 0.5981(2) 0.0452(14) Uani 1 1 d . . . . .
C14 C 0.6569(12) 0.39561(14) 0.57096(18) 0.0359(12) Uani 1 1 d . . . . .
C15 C 0.8593(13) 0.38985(15) 0.53741(19) 0.0408(13) Uani 1 1 d . . . . .
H15 H 0.9245 0.3674 0.5314 0.049 Uiso 1 1 calc R . . . .
C16 C 0.9631(13) 0.41640(14) 0.51335(18) 0.0368(12) Uani 1 1 d . . . . .
H16 H 1.1010 0.4123 0.4909 0.044 Uiso 1 1 calc R . . . .
C17 C 0.8668(11) 0.44951(13) 0.52168(16) 0.0314(11) Uani 1 1 d . . . . .
H17 H 0.9419 0.4678 0.5051 0.038 Uiso 1 1 calc R . . . .
C18 C 0.6652(11) 0.45578(13) 0.55357(16) 0.0286(11) Uani 1 1 d . . . . .
C19 C 0.5667(10) 0.49101(13) 0.56141(15) 0.0269(10) Uani 1 1 d . . . . .
C20 C 0.5553(11) 0.42933(13) 0.57913(16) 0.0289(11) Uani 1 1 d . . . . .
C21 C 0.5640(17) 0.31017(17) 0.6121(3) 0.0610(19) Uani 1 1 d . . . . .
C22 C 0.387(3) 0.2861(2) 0.5945(3) 0.098(3) Uani 1 1 d . . . . .
H22 H 0.3157 0.2883 0.5658 0.118 Uiso 1 1 calc R . . . .
C23 C 0.313(3) 0.2587(2) 0.6181(3) 0.116(4) Uani 1 1 d . . . . .
H23 H 0.1849 0.2421 0.6056 0.140 Uiso 1 1 calc R . . . .
C24 C 0.4140(19) 0.25408(18) 0.6586(3) 0.070(2) Uani 1 1 d . . . . .
C25 C 0.592(2) 0.2785(3) 0.6772(4) 0.094(3) Uani 1 1 d . . . . .
H25 H 0.6659 0.2760 0.7058 0.113 Uiso 1 1 calc R . . . .
C26 C 0.664(2) 0.3074(2) 0.6531(3) 0.083(3) Uani 1 1 d . . . . .
H26 H 0.7823 0.3250 0.6655 0.100 Uiso 1 1 calc R . . . .
C27 C 0.316(2) 0.2256(2) 0.6852(4) 0.090(3) Uani 1 1 d . . . . .
B1 B 0.149(2) 0.3442(6) 0.7461(8) 0.112(5) Uani 0.25 1 d D U . A -1
F5 F 0.474(9) 0.3161(8) 0.4080(9) 0.209(11) Uani 0.25 1 d D U . B -1
F6 F 0.436(9) 0.3490(9) 0.4729(12) 0.233(12) Uani 0.25 1 d D U . B -1
F7 F 0.936(7) 0.3379(9) 0.4423(11) 0.205(11) Uani 0.25 1 d D U . B -1
F8 F 0.664(9) 0.2930(8) 0.4759(11) 0.234(12) Uani 0.25 1 d D U . B -1
B2 B 0.629(8) 0.3245(8) 0.4494(10) 0.221(11) Uani 0.25 1 d D U . B -1

loop_
_atom_site_aniso_label
_atom_site_aniso_U_11
_atom_site_aniso_U_22
_atom_site_aniso_U_33
_atom_site_aniso_U_23
_atom_site_aniso_U_13
_atom_site_aniso_U_12
Ag1 0.0494(4) 0.0262(3) 0.0537(5) 0.000 -0.0076(3) 0.000
F1 0.158(8) 0.129(10) 0.096(12) 0.001(9) 0.012(7) -0.012(8)
F2 0.133(9) 0.091(9) 0.067(7) 0.009(7) 0.023(6) -0.019(9)
F3 0.167(12) 0.099(10) 0.068(8) 0.017(7) 0.011(7) -0.007(10)
F4 0.148(10) 0.104(7) 0.071(10) 0.014(7) 0.000(7) -0.010(9)
O1 0.0280(18) 0.040(2) 0.0290(19) 0.0007(16) -0.0022(15) -0.0008(15)
O2 0.042(2) 0.056(2) 0.040(2) -0.001(2) 0.014(2) -0.0023(19)
O3 0.079(3) 0.042(2) 0.068(3) 0.016(2) 0.017(3) -0.004(2)
N1 0.046(3) 0.051(3) 0.069(4) -0.023(3) 0.004(3) -0.003(2)
N2 0.024(2) 0.040(2) 0.028(2) -0.0017(19) -0.0028(18) -0.0026(18)
N3 0.113(6) 0.061(4) 0.109(6) 0.040(4) 0.018(5) -0.008(4)
C1 0.035(3) 0.049(3) 0.047(4) -0.016(3) 0.007(3) 0.004(3)
C2 0.024(3) 0.047(3) 0.044(3) -0.014(3) 0.003(2) 0.003(2)
C3 0.040(3) 0.054(3) 0.032(3) -0.009(3) -0.001(3) 0.000(3)
C4 0.033(3) 0.048(3) 0.036(3) -0.002(3) 0.004(2) -0.002(2)
C5 0.021(2) 0.041(3) 0.033(3) -0.003(2) 0.003(2) 0.007(2)
C6 0.034(3) 0.046(3) 0.035(3) 0.000(2) -0.003(2) 0.004(2)
C7 0.035(3) 0.040(3) 0.052(4) -0.008(3) 0.003(3) 0.002(2)
C8 0.023(2) 0.045(3) 0.034(3) -0.002(2) -0.001(2) 0.003(2)
C9 0.025(3) 0.048(3) 0.029(3) -0.002(2) -0.001(2) -0.005(2)
C10 0.031(3) 0.045(3) 0.029(3) 0.001(2) -0.002(2) -0.006(2)
C11 0.037(3) 0.054(3) 0.038(3) 0.006(3) 0.006(3) -0.010(3)
C12 0.046(3) 0.048(3) 0.043(4) 0.017(3) 0.007(3) -0.007(3)
C13 0.049(3) 0.037(3) 0.049(4) 0.009(3) -0.003(3) -0.006(3)
C14 0.035(3) 0.039(3) 0.034(3) 0.007(2) -0.004(2) -0.002(2)
C15 0.040(3) 0.040(3) 0.043(3) -0.002(3) 0.000(3) 0.005(2)
C16 0.038(3) 0.043(3) 0.030(3) 0.000(2) 0.004(2) 0.004(2)
C17 0.030(3) 0.036(3) 0.028(3) 0.003(2) -0.004(2) -0.004(2)
C18 0.024(2) 0.038(3) 0.024(3) 0.001(2) -0.004(2) -0.002(2)
C19 0.020(2) 0.038(3) 0.022(2) 0.001(2) -0.0050(19) -0.0028(19)
C20 0.025(2) 0.037(3) 0.024(3) 0.003(2) -0.006(2) -0.003(2)
C21 0.071(5) 0.042(3) 0.071(5) 0.019(3) 0.015(4) 0.003(3)
C22 0.160(10) 0.068(5) 0.066(6) 0.011(4) -0.003(6) -0.044(6)
C23 0.205(13) 0.065(6) 0.080(7) 0.015(5) 0.002(8) -0.053(7)
C24 0.075(5) 0.045(4) 0.089(6) 0.023(4) 0.018(5) -0.009(4)
C25 0.066(5) 0.104(7) 0.111(7) 0.065(6) -0.003(5) -0.013(5)
C26 0.086(6) 0.080(6) 0.084(6) 0.037(5) -0.017(5) -0.033(5)
C27 0.097(7) 0.048(4) 0.125(8) 0.038(5) 0.021(6) 0.005(4)
B1 0.156(8) 0.104(8) 0.076(7) 0.010(7) 0.010(6) -0.012(8)
F5 0.33(2) 0.102(15) 0.195(16) 0.062(13) -0.035(15) -0.028(16)
F6 0.28(2) 0.205(18) 0.209(19) 0.024(15) -0.031(16) -0.031(16)
F7 0.294(19) 0.179(19) 0.143(18) 0.060(15) -0.022(14) -0.031(15)
F8 0.30(2) 0.197(16) 0.201(19) 0.066(14) 0.002(16) -0.017(15)
B2 0.293(19) 0.184(16) 0.187(16) 0.049(13) -0.016(14) -0.032(14)

loop_
_atom_type_symbol
_atom_type_description
_atom_type_scat_dispersion_real
_atom_type_scat_dispersion_imag
_atom_type_scat_source
C C 0.0033 0.0016 'International Tables Vol C Tables 4.2.6.8 and 6.1.1.4'
H H 0.0000 0.0000 'International Tables Vol C Tables 4.2.6.8 and 6.1.1.4'
Ag Ag -0.8971 1.1015 'International Tables Vol C Tables 4.2.6.8 and 6.1.1.4'
B B 0.0013 0.0007 'International Tables Vol C Tables 4.2.6.8 and 6.1.1.4'
F F 0.0171 0.0103 'International Tables Vol C Tables 4.2.6.8 and 6.1.1.4'
N N 0.0061 0.0033 'International Tables Vol C Tables 4.2.6.8 and 6.1.1.4'
O O 0.0106 0.0060 'International Tables Vol C Tables 4.2.6.8 and 6.1.1.4'

loop_
_geom_angle_atom_site_label_1
_geom_angle_atom_site_label_2
_geom_angle_atom_site_label_3
_geom_angle
_geom_angle_site_symmetry_1
_geom_angle_site_symmetry_3
N1 Ag1 N1 107.9(3) 2_856 .
N1 Ag1 N3 117.7(3) 2_856 3_655
N1 Ag1 N3 117.7(3) . 4_656
N1 Ag1 N3 105.8(3) . 3_655
N1 Ag1 N3 105.8(3) 2_856 4_656
N3 Ag1 N3 102.3(4) 4_656 3_655
C13 O3 C21 117.9(5) . .
C1 N1 Ag1 174.5(5) . .
C9 N2 C8 119.2(4) . .
C9 N2 C19 124.5(4) . .
C19 N2 C8 116.3(4) . .
C27 N3 Ag1 168.2(8) . 3_345
N1 C1 C2 179.2(8) . .
C3 C2 C1 119.8(6) . .
C7 C2 C1 119.9(6) . .
C7 C2 C3 120.3(5) . .
C2 C3 H3 120.1 . .
C4 C3 C2 119.8(5) . .
C4 C3 H3 120.1 . .
C3 C4 H4 119.8 . .
C3 C4 C5 120.5(6) . .
C5 C4 H4 119.8 . .
C4 C5 C8 120.3(5) . .
C6 C5 C4 118.8(5) . .
C6 C5 C8 120.8(5) . .
C5 C6 H6 119.2 . .
C5 C6 C7 121.7(5) . .
C7 C6 H6 119.2 . .
C2 C7 H7 120.5 . .
C6 C7 C2 118.9(6) . .
C6 C7 H7 120.5 . .
N2 C8 C5 113.7(4) . .
N2 C8 H8A 108.8 . .
N2 C8 H8B 108.8 . .
C5 C8 H8A 108.8 . .
C5 C8 H8B 108.8 . .
H8A C8 H8B 107.7 . .
O2 C9 N2 119.5(5) . .
O2 C9 C10 123.0(5) . .
N2 C9 C10 117.5(5) . .
C11 C10 C9 120.6(5) . .
C11 C10 C20 119.6(5) . .
C20 C10 C9 119.8(5) . .
C10 C11 H11 119.3 . .
C10 C11 C12 121.4(6) . .
C12 C11 H11 119.3 . .
C11 C12 H12 120.1 . .
C13 C12 C11 119.7(5) . .
C13 C12 H12 120.1 . .
O3 C13 C14 112.2(5) . .
C12 C13 O3 125.4(5) . .
C12 C13 C14 122.4(6) . .
C15 C14 C13 124.0(5) . .
C15 C14 C20 119.3(5) . .
C20 C14 C13 116.6(5) . .
C14 C15 H15 119.8 . .
C16 C15 C14 120.5(5) . .
C16 C15 H15 119.8 . .
C15 C16 H16 119.9 . .
C15 C16 C17 120.3(5) . .
C17 C16 H16 119.9 . .
C16 C17 H17 119.7 . .
C18 C17 C16 120.5(5) . .
C18 C17 H17 119.7 . .
C17 C18 C19 119.2(5) . .
C17 C18 C20 120.9(5) . .
C20 C18 C19 119.8(5) . .
O1 C19 N2 119.0(5) . .
O1 C19 C18 124.0(5) . .
N2 C19 C18 116.9(4) . .
C10 C20 C14 120.3(5) . .
C18 C20 C10 121.3(5) . .
C18 C20 C14 118.4(5) . .
C22 C21 O3 118.7(7) . .
C22 C21 C26 120.9(7) . .
C26 C21 O3 120.4(7) . .
C21 C22 H22 120.4 . .
C21 C22 C23 119.1(9) . .
C23 C22 H22 120.4 . .
C22 C23 H23 118.7 . .
C24 C23 C22 122.6(10) . .
C24 C23 H23 118.7 . .
C23 C24 C25 119.0(8) . .
C23 C24 C27 122.6(9) . .
C25 C24 C27 118.1(9) . .
C24 C25 H25 120.8 . .
C24 C25 C26 118.4(9) . .
C26 C25 H25 120.8 . .
C21 C26 C25 119.9(9) . .
C21 C26 H26 120.1 . .
C25 C26 H26 120.1 . .
N3 C27 C24 178.1(12) . .
F1 B1 F2 115.3(15) . .
F1 B1 F3 112.6(16) . .
F1 B1 F4 115.4(16) . .
F2 B1 F3 101.9(13) . .
F2 B1 F4 106.4(15) . .
F4 B1 F3 103.9(13) . .
F5 B2 F6 107.8(16) . .
F5 B2 F8 109.8(17) . .
F6 B2 F8 108.8(16) . .
F7 B2 F5 111.3(17) . .
F7 B2 F6 112.3(17) . .
F7 B2 F8 106.9(16) . .

loop_
_geom_bond_atom_site_label_1
_geom_bond_atom_site_label_2
_geom_bond_distance
_geom_bond_site_symmetry_2
Ag1 N1 2.249(5) 2_856
Ag1 N1 2.249(5) .
Ag1 N3 2.288(7) 3_655
Ag1 N3 2.288(7) 4_656
F1 B1 1.434(15) .
F2 B1 1.476(18) .
F3 B1 1.551(18) .
F4 B1 1.524(18) .
O1 C19 1.215(6) .
O2 C9 1.223(6) .
O3 C13 1.383(8) .
O3 C21 1.388(8) .
N1 C1 1.140(8) .
N2 C8 1.461(7) .
N2 C9 1.398(7) .
N2 C19 1.410(7) .
N3 Ag1 2.288(7) 3_345
N3 C27 1.080(10) .
C1 C2 1.429(8) .
C2 C3 1.394(8) .
C2 C7 1.388(9) .
C3 H3 0.9500 .
C3 C4 1.380(8) .
C4 H4 0.9500 .
C4 C5 1.394(8) .
C5 C6 1.382(8) .
C5 C8 1.491(7) .
C6 H6 0.9500 .
C6 C7 1.383(8) .
C7 H7 0.9500 .
C8 H8A 0.9900 .
C8 H8B 0.9900 .
C9 C10 1.463(8) .
C10 C11 1.373(8) .
C10 C20 1.419(8) .
C11 H11 0.9500 .
C11 C12 1.399(9) .
C12 H12 0.9500 .
C12 C13 1.355(9) .
C13 C14 1.434(8) .
C14 C15 1.407(8) .
C14 C20 1.427(7) .
C15 H15 0.9500 .
C15 C16 1.370(8) .
C16 H16 0.9500 .
C16 C17 1.398(7) .
C17 H17 0.9500 .
C17 C18 1.370(7) .
C18 C19 1.477(7) .
C18 C20 1.403(7) .
C21 C22 1.344(12) .
C21 C26 1.350(11) .
C22 H22 0.9500 .
C22 C23 1.348(11) .
C23 H23 0.9500 .
C23 C24 1.346(13) .
C24 C25 1.372(13) .
C24 C27 1.465(10) .
C25 H25 0.9500 .
C25 C26 1.404(11) .
C26 H26 0.9500 .
F5 B2 1.493(18) .
F6 B2 1.493(18) .
F7 B2 1.484(19) .
F8 B2 1.495(19) .

loop_
_geom_torsion_atom_site_label_1
_geom_torsion_atom_site_label_2
_geom_torsion_atom_site_label_3
_geom_torsion_atom_site_label_4
_geom_torsion
O2 C9 C10 C11 -0.7(8)
O2 C9 C10 C20 178.1(5)
O3 C13 C14 C15 -0.8(8)
O3 C13 C14 C20 178.9(5)
O3 C21 C22 C23 177.6(10)
O3 C21 C26 C25 -176.0(8)
N2 C9 C10 C11 178.8(5)
N2 C9 C10 C20 -2.4(7)
C1 C2 C3 C4 -179.8(5)
C1 C2 C7 C6 179.6(5)
C2 C3 C4 C5 0.5(8)
C3 C2 C7 C6 -0.9(8)
C3 C4 C5 C6 -1.5(8)
C3 C4 C5 C8 -179.7(5)
C4 C5 C6 C7 1.3(8)
C4 C5 C8 N2 -58.3(7)
C5 C6 C7 C2 -0.1(8)
C6 C5 C8 N2 123.5(5)
C7 C2 C3 C4 0.7(8)
C8 N2 C9 O2 -1.9(7)
C8 N2 C9 C10 178.6(4)
C8 N2 C19 O1 3.9(6)
C8 N2 C19 C18 -175.7(4)
C8 C5 C6 C7 179.5(5)
C9 N2 C8 C5 103.7(5)
C9 N2 C19 O1 -177.1(4)
C9 N2 C19 C18 3.3(7)
C9 C10 C11 C12 178.5(5)
C9 C10 C20 C14 -177.5(5)
C9 C10 C20 C18 2.2(7)
C10 C11 C12 C13 -1.2(9)
C11 C10 C20 C14 1.2(8)
C11 C10 C20 C18 -179.0(5)
C11 C12 C13 O3 -177.8(6)
C11 C12 C13 C14 1.7(10)
C12 C13 C14 C15 179.7(6)
C12 C13 C14 C20 -0.7(9)
C13 O3 C21 C22 113.8(9)
C13 O3 C21 C26 -67.8(10)
C13 C14 C15 C16 -179.0(5)
C13 C14 C20 C10 -0.8(7)
C13 C14 C20 C18 179.5(5)
C14 C15 C16 C17 -0.5(8)
C15 C14 C20 C10 178.9(5)
C15 C14 C20 C18 -0.9(7)
C15 C16 C17 C18 -0.8(8)
C16 C17 C18 C19 -179.7(5)
C16 C17 C18 C20 1.3(7)
C17 C18 C19 O1 -2.1(7)
C17 C18 C19 N2 177.5(4)
C17 C18 C20 C10 179.8(5)
C17 C18 C20 C14 -0.4(7)
C19 N2 C8 C5 -77.2(6)
C19 N2 C9 O2 179.1(5)
C19 N2 C9 C10 -0.4(7)
C19 C18 C20 C10 0.8(7)
C19 C18 C20 C14 -179.5(4)
C20 C10 C11 C12 -0.2(9)
C20 C14 C15 C16 1.4(8)
C20 C18 C19 O1 177.0(4)
C20 C18 C19 N2 -3.5(6)
C21 O3 C13 C12 -3.3(10)
C21 O3 C13 C14 177.1(6)
C21 C22 C23 C24 -1(2)
C22 C21 C26 C25 2.4(15)
C22 C23 C24 C25 1.9(19)
C22 C23 C24 C27 175.5(11)
C23 C24 C25 C26 -0.3(15)
C24 C25 C26 C21 -1.8(15)
C26 C21 C22 C23 -0.8(17)
C27 C24 C25 C26 -174.2(9)
